data_4038715
loop_
_publ_author_name
'Reznikov, Alexander N.'
'Nikerov, Dmitry S.'
'Sibiryakova, Anastasiya E.'
'Rybakov, Victor B.'
'Golovin, Evgeniy V.'
'Klimochkin, Yuri N.'

_publ_contact_author 'Dr. Victor B. Rybakov'
_publ_section_title
;
 Convenient access to pyrrolidin-3-ylphosphonic acids and
 tetrahydro-2H-pyran-3-ylphosphonates with multiple contiguous
 stereocenters from nonracemic adducts of a Ni(II)-catalyzed Michael
 reaction
;
_journal_name_full 'Beilstein Journal of Organic Chemistry'
_journal_page_first 2073
_journal_page_last 2079
_journal_paper_doi 10.3762/bjoc.16.174
_journal_volume 16
_journal_year 2020
_chemical_absolute_configuration ad
_chemical_formula_moiety 'C15 H22 N O7 P'
_chemical_formula_sum 'C15 H22 N O7 P'
_chemical_formula_weight 359.31
_chemical_melting_point_gt 466
_chemical_melting_point_lt 467
_chemical_name_systematic
;
 Dimethyl 
(2-hydroxy-2,6-dimethyl-5-nitro-4-phenyltetrahydro-2H-pyran-3-yl)phosphonate
;
_space_group_crystal_system orthorhombic
_space_group_IT_number 19
_space_group_name_Hall 'P 2ac 2ab'
_space_group_name_H-M_alt 'P 21 21 21'
_atom_sites_solution_hydrogens mixed
_atom_sites_solution_primary direct
_atom_sites_solution_secondary difmap
_audit_creation_method SHELXL-2013
_cell_angle_alpha 90
_cell_angle_beta 90
_cell_angle_gamma 90
_cell_formula_units_Z 4
_cell_length_a 9.6607(9)
_cell_length_b 11.0178(10)
_cell_length_c 17.0785(17)
_cell_measurement_reflns_used 25
_cell_measurement_temperature 295(2)
_cell_measurement_theta_max 34.13
_cell_measurement_theta_min 30.02
_cell_volume 1817.8(3)
_computing_cell_refinement 'CAD4 Express (Enraf Nonius, 1994)'
_computing_data_collection 'CAD4 Express (Enraf Nonius, 1994)'
_computing_data_reduction 'XCAD4        (Harms & Wocadlo, 1995)'
_computing_molecular_graphics 'Ortep-3      (Farrugia, 1997)'
_computing_publication_material 'WinGX        (Farrugia, 1999)'
_computing_structure_refinement 'SHELXL-2013  (Sheldrick, 2013)'
_computing_structure_solution 'SHELXS97     (Sheldrick, 2013)'
_diffrn_ambient_temperature 295(2)
_diffrn_detector 'scintillation LiI'
_diffrn_detector_dtime 1.195
_diffrn_measured_fraction_theta_full 1.000
_diffrn_measured_fraction_theta_max 0.997
_diffrn_measurement_device '\k--geometry diffractometer'
_diffrn_measurement_device_type 'Enraf Nonius CAD4'
_diffrn_measurement_method 'non--profiled \w--scans'
_diffrn_radiation_monochromator graphite
_diffrn_radiation_probe x-ray
_diffrn_radiation_type 'Cu k\a'
_diffrn_radiation_wavelength 1.54184
_diffrn_reflns_av_R_equivalents 0.0186
_diffrn_reflns_av_unetI/netI 0.0335
_diffrn_reflns_Laue_measured_fraction_full 1.000
_diffrn_reflns_Laue_measured_fraction_max 0.997
_diffrn_reflns_limit_h_max 12
_diffrn_reflns_limit_h_min -11
_diffrn_reflns_limit_k_max 13
_diffrn_reflns_limit_k_min -13
_diffrn_reflns_limit_l_max 21
_diffrn_reflns_limit_l_min -20
_diffrn_reflns_number 3981
_diffrn_reflns_point_group_measured_fraction_full 0.991
_diffrn_reflns_point_group_measured_fraction_max 0.967
_diffrn_reflns_theta_full 67.680
_diffrn_reflns_theta_max 74.882
_diffrn_reflns_theta_min 4.776
_diffrn_source 'Enraf Nonius FR590'
_diffrn_standards_decay_% 2
_diffrn_standards_interval_time 60
_diffrn_standards_number 1
_exptl_absorpt_coefficient_mu 1.660
_exptl_absorpt_correction_T_max 0.9835
_exptl_absorpt_correction_T_min 0.8936
_exptl_absorpt_correction_type refdelf
_exptl_absorpt_process_details
;
Walker, N. & Stuart, D (1983) Acta. Cryst. A39, 158-166
;
_exptl_crystal_colour colourless
_exptl_crystal_density_diffrn 1.313
_exptl_crystal_description prism
_exptl_crystal_F_000 760
_exptl_crystal_preparation methanol
_exptl_crystal_size_max 0.020
_exptl_crystal_size_mid 0.020
_exptl_crystal_size_min 0.020
_refine_diff_density_max 0.118
_refine_diff_density_min -0.121
_refine_diff_density_rms 0.029
_refine_ls_abs_structure_details
;
 Flack x determined using 1198 quotients [(I+)-(I-)]/[(I+)+(I-)]
 (Parsons and Flack (2004), Acta Cryst. A60, s61).
;
_refine_ls_abs_structure_Flack 0.001(15)
_refine_ls_extinction_method none
_refine_ls_goodness_of_fit_ref 1.026
_refine_ls_hydrogen_treatment mixed
_refine_ls_matrix_type full
_refine_ls_number_parameters 221
_refine_ls_number_reflns 3613
_refine_ls_number_restraints 0
_refine_ls_restrained_S_all 1.026
_refine_ls_R_factor_all 0.0402
_refine_ls_R_factor_gt 0.0335
_refine_ls_shift/su_max 0.000
_refine_ls_shift/su_mean 0.000
_refine_ls_structure_factor_coef Fsqd
_refine_ls_weighting_details 'w=1/[\s^2^(Fo^2^)+(0.0417P)^2^] where P=(Fo^2^+2Fc^2^)/3'
_refine_ls_weighting_scheme calc
_refine_ls_wR_factor_gt 0.0800
_refine_ls_wR_factor_ref 0.0835
_reflns_Friedel_coverage 0.694
_reflns_Friedel_fraction_full 0.979
_reflns_Friedel_fraction_max 0.926
_reflns_number_gt 3175
_reflns_number_total 3613
_reflns_threshold_expression 'I > 2\s(I)'
_cod_data_source_file KLIM1818dep.cif
_cod_data_source_block KLIM1818
_cod_depositor_comments
;
The following automatic conversions were performed:

data item '_diffrn_radiation_probe' value 'x--ray' was changed to
'x-ray' in accordance with the
/home/data/users/saulius/crontab/automatic-downloads/rss-feeds/Beilstein/lib/dictionaries/cif_core.dic
dictionary named 'cif_core.dic' version 2.4.2 last updated on
2011-04-26.

Automatic conversion script
Id: cif_fix_values 7556 2019-12-06 15:28:31Z antanas 

 Adding full bibliography for 4038715.cif.
;
_cod_database_code 4038715
_shelx_space_group_comment
;
The symmetry employed for this shelxl refinement is uniquely defined
by the following loop, which should always be used as a source of
symmetry information in preference to the above space-group names.
They are only intended as comments.
;
_shelx_estimated_absorpt_t_min 0.968
_shelx_estimated_absorpt_t_max 0.968
_exptl_absorpt_factor_mur 0.017
_diffrn_standards_decay_corr_max 1.016
_diffrn_standards_decay_corr_min 0.990
_shelxl_version_number 2013-4

loop_
_space_group_symop_operation_xyz
'x, y, z'
'-x+1/2, -y, z+1/2'
'x+1/2, -y+1/2, -z'
'-x, y+1/2, -z+1/2'

loop_
_atom_site_label
_atom_site_type_symbol
_atom_site_fract_x
_atom_site_fract_y
_atom_site_fract_z
_atom_site_U_iso_or_equiv
_atom_site_adp_type
_atom_site_occupancy
_atom_site_site_symmetry_order
_atom_site_calc_flag
_atom_site_refinement_flags_posn
_atom_site_refinement_flags_adp
_atom_site_refinement_flags_occupancy
_atom_site_disorder_assembly
_atom_site_disorder_group
P3 P 0.86236(7) 0.34110(7) 0.86925(4) 0.03940(16) Uani 1 1 d . . . . .
O1 O 1.11784(18) 0.05367(17) 0.90821(11) 0.0444(4) Uani 1 1 d . . . . .
C2 C 1.0723(3) 0.1771(2) 0.91265(14) 0.0392(6) Uani 1 1 d . . . . .
C3 C 0.9527(3) 0.1976(2) 0.85389(14) 0.0366(5) Uani 1 1 d . . . . .
H3 H 0.9931 0.1998 0.8013 0.044 Uiso 1 1 calc R U . . .
C4 C 0.8410(3) 0.0956(2) 0.85441(14) 0.0392(6) Uani 1 1 d . . . . .
H4 H 0.7869 0.1039 0.9027 0.047 Uiso 1 1 calc R U . . .
C5 C 0.9127(3) -0.0277(2) 0.85637(17) 0.0445(6) Uani 1 1 d . . . . .
H5 H 0.9623 -0.0402 0.8070 0.053 Uiso 1 1 calc R U . . .
C6 C 1.0151(3) -0.0356(3) 0.92404(17) 0.0481(7) Uani 1 1 d . . . . .
H6 H 0.9680 -0.0164 0.9733 0.058 Uiso 1 1 calc R U . . .
C21 C 1.2006(3) 0.2495(3) 0.89394(19) 0.0517(7) Uani 1 1 d . . . . .
H21A H 1.2341 0.2271 0.8430 0.078 Uiso 1 1 calc R U . . .
H21B H 1.2706 0.2329 0.9324 0.078 Uiso 1 1 calc R U . . .
H21C H 1.1787 0.3345 0.8945 0.078 Uiso 1 1 calc R U . . .
O21 O 1.0180(2) 0.2012(2) 0.98713(11) 0.0456(5) Uani 1 1 d . . . . .
H21 H 1.085(4) 0.193(3) 1.0129(18) 0.055(10) Uiso 1 1 d . . . . .
O3 O 0.73764(18) 0.33258(19) 0.91756(11) 0.0480(5) Uani 1 1 d . . . . .
O31 O 0.9652(2) 0.44066(19) 0.89964(13) 0.0545(5) Uani 1 1 d . . . . .
C31 C 0.9601(5) 0.4881(4) 0.9783(2) 0.0818(12) Uani 1 1 d . . . . .
H31A H 1.0331 0.4526 1.0088 0.123 Uiso 1 1 calc R U . . .
H31B H 0.8724 0.4687 1.0015 0.123 Uiso 1 1 calc R U . . .
H31C H 0.9716 0.5746 0.9769 0.123 Uiso 1 1 calc R U . . .
O32 O 0.8371(2) 0.38042(18) 0.78215(11) 0.0509(5) Uani 1 1 d . . . . .
C32 C 0.7328(4) 0.4722(4) 0.7664(2) 0.0762(12) Uani 1 1 d . . . . .
H32A H 0.7280 0.5275 0.8097 0.114 Uiso 1 1 calc R U . . .
H32B H 0.6445 0.4338 0.7593 0.114 Uiso 1 1 calc R U . . .
H32C H 0.7571 0.5158 0.7197 0.114 Uiso 1 1 calc R U . . .
C41 C 0.7419(3) 0.1078(3) 0.78541(16) 0.0433(6) Uani 1 1 d . . . . .
C42 C 0.6080(3) 0.1497(3) 0.79733(19) 0.0552(8) Uani 1 1 d . . . . .
H42 H 0.5765 0.1639 0.8479 0.066 Uiso 1 1 calc R U . . .
C43 C 0.5210(3) 0.1704(4) 0.7340(2) 0.0678(9) Uani 1 1 d . . . . .
H43 H 0.4321 0.2000 0.7423 0.081 Uiso 1 1 calc R U . . .
C44 C 0.5664(4) 0.1471(4) 0.6590(2) 0.0733(11) Uani 1 1 d . . . . .
H44 H 0.5081 0.1610 0.6166 0.088 Uiso 1 1 calc R U . . .
C45 C 0.6977(4) 0.1036(4) 0.64696(19) 0.0687(10) Uani 1 1 d . . . . .
H45 H 0.7278 0.0874 0.5963 0.082 Uiso 1 1 calc R U . . .
C46 C 0.7862(3) 0.0834(3) 0.70985(18) 0.0534(7) Uani 1 1 d . . . . .
H46 H 0.8750 0.0537 0.7012 0.064 Uiso 1 1 calc R U . . .
N5 N 0.8066(3) -0.1264(2) 0.86619(18) 0.0593(7) Uani 1 1 d . . . . .
O51 O 0.7268(3) -0.1195(3) 0.92095(17) 0.0929(10) Uani 1 1 d . . . . .
O52 O 0.8086(3) -0.2101(3) 0.81938(18) 0.0913(9) Uani 1 1 d . . . . .
C61 C 1.0876(4) -0.1553(3) 0.9311(2) 0.0723(10) Uani 1 1 d . . . . .
H61A H 1.1521 -0.1523 0.9738 0.108 Uiso 1 1 calc R U . . .
H61B H 1.1363 -0.1724 0.8833 0.108 Uiso 1 1 calc R U . . .
H61C H 1.0207 -0.2181 0.9406 0.108 Uiso 1 1 calc R U . . .

loop_
_atom_site_aniso_label
_atom_site_aniso_U_11
_atom_site_aniso_U_22
_atom_site_aniso_U_33
_atom_site_aniso_U_23
_atom_site_aniso_U_13
_atom_site_aniso_U_12
P3 0.0388(3) 0.0405(3) 0.0389(3) 0.0023(3) 0.0050(3) 0.0014(3)
O1 0.0424(10) 0.0435(10) 0.0472(10) -0.0001(8) -0.0032(8) 0.0081(8)
C2 0.0376(12) 0.0429(15) 0.0370(13) -0.0006(11) -0.0011(10) 0.0038(11)
C3 0.0359(12) 0.0411(13) 0.0329(12) 0.0026(10) -0.0012(10) 0.0019(10)
C4 0.0402(13) 0.0413(14) 0.0362(13) -0.0007(11) 0.0010(11) -0.0007(11)
C5 0.0502(14) 0.0401(15) 0.0431(16) 0.0000(12) 0.0033(12) -0.0010(12)
C6 0.0556(16) 0.0435(16) 0.0450(15) 0.0037(13) 0.0012(13) 0.0026(13)
C21 0.0392(13) 0.0568(18) 0.0591(19) 0.0032(14) -0.0039(13) -0.0023(13)
O21 0.0432(11) 0.0577(12) 0.0358(10) -0.0036(9) -0.0019(8) 0.0045(9)
O3 0.0436(10) 0.0535(12) 0.0471(10) -0.0030(10) 0.0137(8) 0.0014(9)
O31 0.0544(12) 0.0452(11) 0.0638(13) -0.0053(10) 0.0040(10) -0.0086(9)
C31 0.099(3) 0.070(3) 0.076(3) -0.027(2) -0.002(2) -0.024(2)
O32 0.0551(12) 0.0533(12) 0.0443(10) 0.0123(9) 0.0073(9) 0.0176(9)
C32 0.074(2) 0.082(3) 0.073(2) 0.027(2) 0.0037(19) 0.031(2)
C41 0.0398(14) 0.0451(15) 0.0451(14) -0.0026(13) -0.0020(12) -0.0060(12)
C42 0.0411(15) 0.064(2) 0.0608(17) -0.0055(16) -0.0047(12) -0.0075(15)
C43 0.0458(17) 0.076(2) 0.082(2) -0.001(2) -0.0142(16) -0.0027(18)
C44 0.061(2) 0.090(3) 0.068(2) 0.008(2) -0.0272(18) -0.008(2)
C45 0.076(2) 0.086(3) 0.0446(17) 0.0010(17) -0.0130(16) -0.017(2)
C46 0.0503(16) 0.061(2) 0.0493(16) -0.0038(15) -0.0041(14) -0.0030(15)
N5 0.0620(15) 0.0454(15) 0.0705(17) 0.0009(14) 0.0018(15) -0.0077(12)
O51 0.096(2) 0.076(2) 0.107(2) 0.0030(17) 0.0400(18) -0.0274(16)
O52 0.106(2) 0.0654(17) 0.103(2) -0.0298(16) 0.0007(18) -0.0242(16)
C61 0.084(2) 0.0513(19) 0.082(2) 0.0117(19) -0.007(2) 0.016(2)

loop_
_atom_type_symbol
_atom_type_description
_atom_type_scat_dispersion_real
_atom_type_scat_dispersion_imag
_atom_type_scat_source
C C 0.0181 0.0091 'International Tables Vol C Tables 4.2.6.8 and 6.1.1.4'
H H 0.0000 0.0000 'International Tables Vol C Tables 4.2.6.8 and 6.1.1.4'
N N 0.0311 0.0180 'International Tables Vol C Tables 4.2.6.8 and 6.1.1.4'
O O 0.0492 0.0322 'International Tables Vol C Tables 4.2.6.8 and 6.1.1.4'
P P 0.2955 0.4335 'International Tables Vol C Tables 4.2.6.8 and 6.1.1.4'

loop_
_geom_angle_atom_site_label_1
_geom_angle_atom_site_label_2
_geom_angle_atom_site_label_3
_geom_angle
_geom_angle_site_symmetry_1
_geom_angle_site_symmetry_3
_geom_angle_publ_flag
O3 P3 O31 112.32(12) . . ?
O3 P3 O32 115.09(12) . . ?
O31 P3 O32 102.67(12) . . ?
O3 P3 C3 114.77(12) . . ?
O31 P3 C3 110.55(12) . . ?
O32 P3 C3 100.22(11) . . ?
C6 O1 C2 115.6(2) . . ?
O21 C2 O1 110.1(2) . . ?
O21 C2 C21 113.6(2) . . ?
O1 C2 C21 103.8(2) . . ?
O21 C2 C3 106.4(2) . . ?
O1 C2 C3 109.5(2) . . ?
C21 C2 C3 113.5(2) . . ?
C2 C3 C4 114.1(2) . . ?
C2 C3 P3 112.96(18) . . ?
C4 C3 P3 107.05(17) . . ?
C2 C3 H3 107.5 . . ?
C4 C3 H3 107.5 . . ?
P3 C3 H3 107.5 . . ?
C41 C4 C5 112.4(2) . . ?
C41 C4 C3 111.5(2) . . ?
C5 C4 C3 109.2(2) . . ?
C41 C4 H4 107.9 . . ?
C5 C4 H4 107.9 . . ?
C3 C4 H4 107.9 . . ?
N5 C5 C6 108.5(2) . . ?
N5 C5 C4 109.7(2) . . ?
C6 C5 C4 111.2(2) . . ?
N5 C5 H5 109.1 . . ?
C6 C5 H5 109.1 . . ?
C4 C5 H5 109.1 . . ?
O1 C6 C61 107.3(3) . . ?
O1 C6 C5 105.6(2) . . ?
C61 C6 C5 114.4(3) . . ?
O1 C6 H6 109.8 . . ?
C61 C6 H6 109.8 . . ?
C5 C6 H6 109.8 . . ?
C2 C21 H21A 109.5 . . ?
C2 C21 H21B 109.5 . . ?
H21A C21 H21B 109.5 . . ?
C2 C21 H21C 109.5 . . ?
H21A C21 H21C 109.5 . . ?
H21B C21 H21C 109.5 . . ?
C2 O21 H21 100(2) . . ?
C31 O31 P3 122.7(2) . . ?
O31 C31 H31A 109.5 . . ?
O31 C31 H31B 109.5 . . ?
H31A C31 H31B 109.5 . . ?
O31 C31 H31C 109.5 . . ?
H31A C31 H31C 109.5 . . ?
H31B C31 H31C 109.5 . . ?
C32 O32 P3 118.4(2) . . ?
O32 C32 H32A 109.5 . . ?
O32 C32 H32B 109.5 . . ?
H32A C32 H32B 109.5 . . ?
O32 C32 H32C 109.5 . . ?
H32A C32 H32C 109.5 . . ?
H32B C32 H32C 109.5 . . ?
C46 C41 C42 119.3(3) . . ?
C46 C41 C4 120.6(2) . . ?
C42 C41 C4 120.1(3) . . ?
C43 C42 C41 120.3(3) . . ?
C43 C42 H42 119.9 . . ?
C41 C42 H42 119.9 . . ?
C44 C43 C42 120.1(3) . . ?
C44 C43 H43 120.0 . . ?
C42 C43 H43 120.0 . . ?
C45 C44 C43 119.9(3) . . ?
C45 C44 H44 120.1 . . ?
C43 C44 H44 120.1 . . ?
C44 C45 C46 120.6(3) . . ?
C44 C45 H45 119.7 . . ?
C46 C45 H45 119.7 . . ?
C41 C46 C45 119.9(3) . . ?
C41 C46 H46 120.1 . . ?
C45 C46 H46 120.1 . . ?
O51 N5 O52 124.2(3) . . ?
O51 N5 C5 118.3(3) . . ?
O52 N5 C5 117.5(3) . . ?
C6 C61 H61A 109.5 . . ?
C6 C61 H61B 109.5 . . ?
H61A C61 H61B 109.5 . . ?
C6 C61 H61C 109.5 . . ?
H61A C61 H61C 109.5 . . ?
H61B C61 H61C 109.5 . . ?

loop_
_geom_bond_atom_site_label_1
_geom_bond_atom_site_label_2
_geom_bond_distance
_geom_bond_site_symmetry_2
_geom_bond_publ_flag
P3 O3 1.4634(18) . ?
P3 O31 1.568(2) . ?
P3 O32 1.5685(19) . ?
P3 C3 1.825(3) . ?
O1 C6 1.423(3) . ?
O1 C2 1.431(3) . ?
C2 O21 1.401(3) . ?
C2 C21 1.508(4) . ?
C2 C3 1.547(3) . ?
C3 C4 1.557(3) . ?
C3 H3 0.9800 . ?
C4 C41 1.524(3) . ?
C4 C5 1.526(4) . ?
C4 H4 0.9800 . ?
C5 N5 1.504(4) . ?
C5 C6 1.524(4) . ?
C5 H5 0.9800 . ?
C6 C61 1.499(4) . ?
C6 H6 0.9800 . ?
C21 H21A 0.9600 . ?
C21 H21B 0.9600 . ?
C21 H21C 0.9600 . ?
O21 H21 0.79(3) . ?
O31 C31 1.443(4) . ?
C31 H31A 0.9600 . ?
C31 H31B 0.9600 . ?
C31 H31C 0.9600 . ?
O32 C32 1.452(4) . ?
C32 H32A 0.9600 . ?
C32 H32B 0.9600 . ?
C32 H32C 0.9600 . ?
C41 C46 1.386(4) . ?
C41 C42 1.388(4) . ?
C42 C43 1.388(4) . ?
C42 H42 0.9300 . ?
C43 C44 1.379(5) . ?
C43 H43 0.9300 . ?
C44 C45 1.371(5) . ?
C44 H44 0.9300 . ?
C45 C46 1.391(4) . ?
C45 H45 0.9300 . ?
C46 H46 0.9300 . ?
N5 O51 1.214(4) . ?
N5 O52 1.220(3) . ?
C61 H61A 0.9600 . ?
C61 H61B 0.9600 . ?
C61 H61C 0.9600 . ?

loop_
_geom_hbond_atom_site_label_D
_geom_hbond_atom_site_label_H
_geom_hbond_atom_site_label_A
_geom_hbond_distance_DH
_geom_hbond_distance_HA
_geom_hbond_distance_DA
_geom_hbond_angle_DHA
_geom_hbond_site_symmetry_A
C5 H5 O32 0.98 2.62 3.531(3) 155.5 4_746
C21 H21C O31 0.96 2.37 3.101(4) 132.2 .
O21 H21 O3 0.79(3) 1.91(3) 2.700(3) 175(3) 3_557
C31 H31B O3 0.96 2.45 2.938(4) 111.4 .
C32 H32C O1 0.96 2.53 3.432(4) 156.3 4_756

loop_
_geom_torsion_atom_site_label_1
_geom_torsion_atom_site_label_2
_geom_torsion_atom_site_label_3
_geom_torsion_atom_site_label_4
_geom_torsion
_geom_torsion_site_symmetry_1
_geom_torsion_site_symmetry_2
_geom_torsion_site_symmetry_3
_geom_torsion_site_symmetry_4
_geom_torsion_publ_flag
C6 O1 C2 O21 57.8(3) . . . . ?
C6 O1 C2 C21 179.7(2) . . . . ?
C6 O1 C2 C3 -58.7(3) . . . . ?
O21 C2 C3 C4 -73.9(3) . . . . ?
O1 C2 C3 C4 45.0(3) . . . . ?
C21 C2 C3 C4 160.5(2) . . . . ?
O21 C2 C3 P3 48.7(2) . . . . ?
O1 C2 C3 P3 167.58(16) . . . . ?
C21 C2 C3 P3 -76.9(3) . . . . ?
O3 P3 C3 C2 -95.3(2) . . . . ?
O31 P3 C3 C2 33.0(2) . . . . ?
O32 P3 C3 C2 140.84(18) . . . . ?
O3 P3 C3 C4 31.2(2) . . . . ?
O31 P3 C3 C4 159.48(15) . . . . ?
O32 P3 C3 C4 -92.71(17) . . . . ?
C2 C3 C4 C41 -169.0(2) . . . . ?
P3 C3 C4 C41 65.2(2) . . . . ?
C2 C3 C4 C5 -44.3(3) . . . . ?
P3 C3 C4 C5 -170.03(17) . . . . ?
C41 C4 C5 N5 -62.2(3) . . . . ?
C3 C4 C5 N5 173.6(2) . . . . ?
C41 C4 C5 C6 177.8(2) . . . . ?
C3 C4 C5 C6 53.5(3) . . . . ?
C2 O1 C6 C61 -169.8(2) . . . . ?
C2 O1 C6 C5 67.7(3) . . . . ?
N5 C5 C6 O1 175.8(2) . . . . ?
C4 C5 C6 O1 -63.5(3) . . . . ?
N5 C5 C6 C61 57.9(3) . . . . ?
C4 C5 C6 C61 178.7(3) . . . . ?
O3 P3 O31 C31 19.2(3) . . . . ?
O32 P3 O31 C31 143.4(3) . . . . ?
C3 P3 O31 C31 -110.4(3) . . . . ?
O3 P3 O32 C32 38.4(3) . . . . ?
O31 P3 O32 C32 -83.9(3) . . . . ?
C3 P3 O32 C32 162.1(2) . . . . ?
C5 C4 C41 C46 -52.4(3) . . . . ?
C3 C4 C41 C46 70.6(3) . . . . ?
C5 C4 C41 C42 131.0(3) . . . . ?
C3 C4 C41 C42 -106.0(3) . . . . ?
C46 C41 C42 C43 -2.0(5) . . . . ?
C4 C41 C42 C43 174.7(3) . . . . ?
C41 C42 C43 C44 1.3(5) . . . . ?
C42 C43 C44 C45 -0.1(6) . . . . ?
C43 C44 C45 C46 -0.5(6) . . . . ?
C42 C41 C46 C45 1.4(5) . . . . ?
C4 C41 C46 C45 -175.2(3) . . . . ?
C44 C45 C46 C41 -0.2(6) . . . . ?
C6 C5 N5 O51 67.6(4) . . . . ?
C4 C5 N5 O51 -54.1(4) . . . . ?
C6 C5 N5 O52 -110.7(3) . . . . ?
C4 C5 N5 O52 127.6(3) . . . . ?
